data_7129505
loop_
_publ_author_name
'Mollari, Leonardo'
'Valle-Amores, Miguel A.'
'Mart\'inez-Gualda, Ana M.'
'Marzo, Leyre'
'Fraile, Alberto'
'Aleman, Jos\'e'

_publ_section_title
;
 Asymmetric synthesis of cyclic \b-amino carbonyl derivatives by a formal
 [3 + 2] photocycloaddition
;
_journal_name_full 'Chemical Communications'
_journal_paper_doi 10.1039/D1CC05867C
_journal_year 2022
_chemical_absolute_configuration unk
_chemical_formula_sum 'C17 H21 N3 O'
_chemical_formula_weight 283.37
_chemical_name_common 'LM-no lo se_150K'
_space_group_crystal_system orthorhombic
_space_group_IT_number 19
_space_group_name_Hall 'P 2ac 2ab'
_space_group_name_H-M_alt 'P 21 21 21'
_atom_sites_solution_hydrogens geom
_audit_update_record
;
2021-09-21 deposited with the CCDC.	2021-12-13 downloaded from the CCDC.
;
_cell_angle_alpha 90
_cell_angle_beta 90
_cell_angle_gamma 90
_cell_formula_units_Z 4
_cell_length_a 10.0084(5)
_cell_length_b 11.0369(6)
_cell_length_c 13.3690(7)
_cell_measurement_reflns_used 7322
_cell_measurement_temperature 150.(2)
_cell_measurement_theta_max 23.9497
_cell_measurement_theta_min 2.3928
_cell_volume 1476.76(13)
_computing_cell_refinement 'SAINT V8.40B (Bruker Nano, Inc., 2019)'
_computing_data_reduction 'SAINT V8.40B (Bruker Nano, Inc., 2019)'
_computing_structure_refinement 'SHELXL-2018/3 (Sheldrick, 2018)'
_computing_structure_solution 'SHELXT 2018/2 (Sheldrick, 2018)'
_diffrn_ambient_temperature 150.(2)
_diffrn_detector_area_resol_mean 8.3333
_diffrn_measured_fraction_theta_full 0.995
_diffrn_measured_fraction_theta_max 0.995
_diffrn_measurement_device_type 'Bruker Kappa Apex II'
_diffrn_radiation_type 'Mo K\a'
_diffrn_radiation_wavelength 0.71073
_diffrn_reflns_av_R_equivalents 0.0469
_diffrn_reflns_av_unetI/netI 0.0267
_diffrn_reflns_limit_h_max 12
_diffrn_reflns_limit_h_min -12
_diffrn_reflns_limit_k_max 13
_diffrn_reflns_limit_k_min -13
_diffrn_reflns_limit_l_max 16
_diffrn_reflns_limit_l_min -16
_diffrn_reflns_number 30419
_diffrn_reflns_theta_full 26.51
_diffrn_reflns_theta_max 26.51
_diffrn_reflns_theta_min 2.75
_diffrn_source 'sealed tube'
_exptl_absorpt_coefficient_mu 0.081
_exptl_absorpt_correction_T_max 0.75
_exptl_absorpt_correction_T_min 0.70
_exptl_absorpt_correction_type multi-scan
_exptl_absorpt_process_details sadabs
_exptl_crystal_colour 'clear colourless'
_exptl_crystal_density_diffrn 1.275
_exptl_crystal_density_method 'not measured'
_exptl_crystal_description prismatic
_exptl_crystal_F_000 608
_exptl_crystal_size_max 0.178
_exptl_crystal_size_mid 0.062
_exptl_crystal_size_min 0.045
_refine_diff_density_max 0.356
_refine_diff_density_min -0.340
_refine_ls_abs_structure_details
;

Flack x determined using 1047 quotients [(I+)-(I-)]/[(I+)+(I-)]
(Parsons, Flack and Wagner, Acta Cryst. B69 (2013) 249-259).
;
_refine_ls_abs_structure_Flack 0.0(6)
_refine_ls_extinction_method none
_refine_ls_goodness_of_fit_ref 1.033
_refine_ls_hydrogen_treatment constr
_refine_ls_matrix_type full
_refine_ls_number_parameters 192
_refine_ls_number_reflns 3055
_refine_ls_number_restraints 0
_refine_ls_restrained_S_all 1.033
_refine_ls_R_factor_all 0.0447
_refine_ls_R_factor_gt 0.0357
_refine_ls_shift/su_max 0.000
_refine_ls_shift/su_mean 0.000
_refine_ls_structure_factor_coef Fsqd
_refine_ls_weighting_details 'w=1/[\s^2^(Fo^2^)+(0.0472P)^2^+0.2699P] where P=(Fo^2^+2Fc^2^)/3'
_refine_ls_weighting_scheme calc
_refine_ls_wR_factor_gt 0.0858
_refine_ls_wR_factor_ref 0.0902
_reflns_number_gt 2691
_reflns_number_total 3055
_reflns_threshold_expression 'I > 2\s(I)'
_cod_data_source_file d1cc05867c2.cif
_cod_data_source_block 03327_1
_cod_depositor_comments
;
The following automatic conversions were performed:

data item '_exptl_absorpt_correction_type' value 'Multi-Scan' was
changed to 'multi-scan' in accordance with the
/home/data/users/saulius/crontab/automatic-downloads/rss-feeds/RSC/lib/dictionaries/cif_core.dic
dictionary named 'cif_core.dic' version 2.4.2 last updated on
2011-04-26.

Automatic conversion script
Id: cif_fix_values 7556 2019-12-06 15:28:31Z antanas 
;
_cod_database_code 7129505

loop_
_space_group_symop_operation_xyz
'x, y, z'
'-x+1/2, -y, z+1/2'
'-x, y+1/2, -z+1/2'
'x+1/2, -y+1/2, -z'

loop_
_atom_site_type_symbol
_atom_site_label
_atom_site_fract_x
_atom_site_fract_y
_atom_site_fract_z
_atom_site_U_iso_or_equiv
_atom_site_adp_type
_atom_site_calc_flag
_atom_site_refinement_flags_adp
_atom_site_refinement_flags_occupancy
_atom_site_refinement_flags_posn
_atom_site_occupancy
_atom_site_disorder_assembly
_atom_site_disorder_group
C C1 0.4840(2) 0.5450(2) 0.44551(17) 0.0303(5) Uani d . . . 1 . .
H H1A 0.534202 0.474988 0.428199 0.036 Uiso calc U . R 1 . .
C C2 0.3869(3) 0.5371(2) 0.51856(18) 0.0351(6) Uani d . . . 1 . .
H H2 0.370125 0.461519 0.550143 0.042 Uiso calc U . R 1 . .
C C3 0.3137(2) 0.6379(2) 0.54635(17) 0.0326(6) Uani d . . . 1 . .
H H3 0.245497 0.63186 0.595543 0.039 Uiso calc U . R 1 . .
C C4 0.3416(2) 0.7469(2) 0.50127(18) 0.0300(5) Uani d . . . 1 . .
H H4 0.293688 0.817165 0.521212 0.036 Uiso calc U . R 1 . .
C C5 0.4383(2) 0.7568(2) 0.42729(16) 0.0272(5) Uani d . . . 1 . .
H H5 0.456225 0.833164 0.39743 0.033 Uiso calc U . R 1 . .
C C6 0.5093(2) 0.6544(2) 0.39678(16) 0.0237(5) Uani d . . . 1 . .
C C7 0.6061(2) 0.7456(2) 0.24198(16) 0.0249(5) Uani d . . . 1 . .
H H7 0.581524 0.82709 0.269047 0.03 Uiso calc U . R 1 . .
C C8 0.7444(2) 0.7519(2) 0.19067(19) 0.0312(5) Uani d . . . 1 . .
H H8A 0.772673 0.837314 0.182754 0.037 Uiso calc U . R 1 . .
H H8B 0.812061 0.709149 0.231579 0.037 Uiso calc U . R 1 . .
C C9 0.7311(2) 0.6912(2) 0.08811(17) 0.0312(5) Uani d . . . 1 . .
H H9A 0.734602 0.752469 0.034098 0.037 Uiso calc U . R 1 . .
H H9B 0.804075 0.632032 0.07761 0.037 Uiso calc U . R 1 . .
C C10 0.5963(2) 0.6276(2) 0.08868(17) 0.0277(5) Uani d . . . 1 . .
H H10 0.606361 0.548599 0.12455 0.033 Uiso calc U . R 1 . .
C C11 0.5118(2) 0.71187(19) 0.15329(16) 0.0234(5) Uani d . . . 1 . .
H H11 0.493431 0.787172 0.114029 0.028 Uiso calc U . R 1 . .
C C12 0.3810(2) 0.66067(18) 0.18718(16) 0.0230(5) Uani d . . . 1 . .
C C13 0.2805(2) 0.7478(2) 0.22286(15) 0.0221(5) Uani d . . . 1 . .
C C14 0.1823(2) 0.9118(2) 0.26355(18) 0.0307(5) Uani d . . . 1 . .
H H14 0.161414 0.995449 0.269991 0.037 Uiso calc U . R 1 . .
C C15 0.1085(2) 0.8204(2) 0.30234(17) 0.0300(5) Uani d . . . 1 . .
H H15 0.029171 0.828014 0.340893 0.036 Uiso calc U . R 1 . .
C C16 0.5390(3) 0.6028(3) -0.01422(18) 0.0422(6) Uani d . . . 1 . .
H H16A 0.452241 0.562375 -0.007407 0.063 Uiso calc U . R 1 . .
H H16B 0.600217 0.550447 -0.051682 0.063 Uiso calc U . R 1 . .
H H16C 0.527318 0.679486 -0.050103 0.063 Uiso calc U . R 1 . .
C C17 0.1281(3) 0.5953(2) 0.3081(2) 0.0362(6) Uani d . . . 1 . .
H H17A 0.046825 0.601776 0.348588 0.054 Uiso calc U . R 1 . .
H H17B 0.19945 0.558546 0.348049 0.054 Uiso calc U . R 1 . .
H H17C 0.110293 0.544682 0.249341 0.054 Uiso calc U . R 1 . .
N N1 0.60593(19) 0.65666(16) 0.32207(13) 0.0245(4) Uani d . . . 1 . .
H H1 0.669747 0.601833 0.323362 0.029 Uiso calc U . R 1 . .
N N2 0.29045(18) 0.86743(17) 0.21410(14) 0.0264(4) Uani d . . . 1 . .
N N3 0.16956(17) 0.71627(17) 0.27550(13) 0.0248(4) Uani d . . . 1 . .
O O1 0.35970(15) 0.55199(13) 0.18915(13) 0.0312(4) Uani d . . . 1 . .

loop_
_atom_site_aniso_label
_atom_site_aniso_U_11
_atom_site_aniso_U_22
_atom_site_aniso_U_33
_atom_site_aniso_U_12
_atom_site_aniso_U_13
_atom_site_aniso_U_23
C1 0.0356(13) 0.0259(12) 0.0294(12) -0.0013(10) 0.0000(11) -0.0070(10)
C2 0.0419(14) 0.0327(13) 0.0307(12) -0.0120(12) 0.0010(12) -0.0023(11)
C3 0.0289(13) 0.0468(15) 0.0221(11) -0.0064(11) 0.0022(10) -0.0064(11)
C4 0.0232(11) 0.0388(13) 0.0279(11) 0.0059(10) -0.0012(9) -0.0069(10)
C5 0.0267(11) 0.0284(12) 0.0265(11) 0.0020(10) -0.0022(9) -0.0005(10)
C6 0.0216(11) 0.0282(12) 0.0213(10) -0.0020(9) -0.0045(9) -0.0065(9)
C7 0.0226(10) 0.0227(10) 0.0296(11) -0.0031(9) 0.0032(9) -0.0054(9)
C8 0.0271(11) 0.0289(12) 0.0376(13) -0.0073(10) 0.0077(10) -0.0043(11)
C9 0.0268(12) 0.0353(12) 0.0315(12) 0.0031(10) 0.0088(10) -0.0002(11)
C10 0.0269(12) 0.0300(12) 0.0261(11) 0.0009(9) 0.0042(10) -0.0055(9)
C11 0.0217(11) 0.0220(11) 0.0265(11) 0.0008(9) 0.0017(9) -0.0004(9)
C12 0.0233(11) 0.0259(12) 0.0199(10) -0.0015(9) -0.0045(9) -0.0004(9)
C13 0.0188(10) 0.0272(11) 0.0204(10) -0.0026(9) -0.0024(8) -0.0003(9)
C14 0.0255(11) 0.0274(12) 0.0392(13) 0.0040(10) -0.0007(10) -0.0021(11)
C15 0.0238(11) 0.0358(13) 0.0304(12) 0.0013(10) 0.0024(10) -0.0048(10)
C16 0.0412(15) 0.0572(17) 0.0284(13) 0.0017(14) 0.0013(12) -0.0106(12)
C17 0.0342(13) 0.0353(13) 0.0390(13) -0.0095(11) 0.0062(11) 0.0057(12)
N1 0.0203(9) 0.0269(10) 0.0262(9) 0.0036(7) 0.0012(8) -0.0027(8)
N2 0.0222(10) 0.0260(10) 0.0310(11) -0.0001(7) -0.0008(8) 0.0000(8)
N3 0.0197(9) 0.0287(10) 0.0258(9) -0.0044(7) -0.0013(8) 0.0002(8)
O1 0.0316(9) 0.0219(8) 0.0401(9) -0.0051(7) 0.0019(8) -0.0038(7)

loop_
_atom_type_symbol
_atom_type_description
_atom_type_scat_dispersion_real
_atom_type_scat_dispersion_imag
_atom_type_scat_source
C C 0.0033 0.0016 'International Tables Vol C Tables 4.2.6.8 and 6.1.1.4'
H H 0.0000 0.0000 'International Tables Vol C Tables 4.2.6.8 and 6.1.1.4'
N N 0.0061 0.0033 'International Tables Vol C Tables 4.2.6.8 and 6.1.1.4'
O O 0.0106 0.0060 'International Tables Vol C Tables 4.2.6.8 and 6.1.1.4'

loop_
_geom_angle_atom_site_label_1
_geom_angle_atom_site_label_2
_geom_angle_atom_site_label_3
_geom_angle_site_symmetry_1
_geom_angle_site_symmetry_3
_geom_angle
_geom_angle_publ_flag
C2 C1 C6 . . 120.8(2) ?
C1 C2 C3 . . 120.8(2) ?
C4 C3 C2 . . 118.6(2) ?
C3 C4 C5 . . 121.5(2) ?
C4 C5 C6 . . 120.0(2) ?
N1 C6 C1 . . 118.50(19) ?
N1 C6 C5 . . 123.3(2) ?
C1 C6 C5 . . 118.2(2) ?
N1 C7 C8 . . 111.00(18) ?
N1 C7 C11 . . 113.44(17) ?
C8 C7 C11 . . 102.41(17) ?
C9 C8 C7 . . 107.42(18) ?
C10 C9 C8 . . 105.95(18) ?
C16 C10 C9 . . 114.5(2) ?
C16 C10 C11 . . 114.5(2) ?
C9 C10 C11 . . 102.30(18) ?
C12 C11 C10 . . 115.23(18) ?
C12 C11 C7 . . 112.90(17) ?
C10 C11 C7 . . 103.92(17) ?
O1 C12 C13 . . 121.1(2) ?
O1 C12 C11 . . 122.1(2) ?
C13 C12 C11 . . 116.72(18) ?
N2 C13 N3 . . 111.20(19) ?
N2 C13 C12 . . 124.70(19) ?
N3 C13 C12 . . 123.95(19) ?
C15 C14 N2 . . 110.6(2) ?
N3 C15 C14 . . 106.6(2) ?
C6 N1 C7 . . 122.85(18) ?
C13 N2 C14 . . 104.79(19) ?
C15 N3 C13 . . 106.80(18) ?
C15 N3 C17 . . 124.66(18) ?
C13 N3 C17 . . 128.24(19) ?

loop_
_geom_bond_atom_site_label_1
_geom_bond_atom_site_label_2
_geom_bond_site_symmetry_2
_geom_bond_distance
_geom_bond_publ_flag
C1 C2 . 1.381(3) ?
C1 C6 . 1.395(3) ?
C2 C3 . 1.382(3) ?
C3 C4 . 1.375(4) ?
C4 C5 . 1.388(3) ?
C5 C6 . 1.395(3) ?
C6 N1 . 1.391(3) ?
C7 N1 . 1.453(3) ?
C7 C8 . 1.546(3) ?
C7 C11 . 1.561(3) ?
C8 C9 . 1.532(3) ?
C9 C10 . 1.520(3) ?
C10 C16 . 1.516(3) ?
C10 C11 . 1.525(3) ?
C11 C12 . 1.496(3) ?
C12 O1 . 1.219(2) ?
C12 C13 . 1.472(3) ?
C13 N2 . 1.329(3) ?
C13 N3 . 1.360(3) ?
C14 C15 . 1.354(3) ?
C14 N2 . 1.360(3) ?
C15 N3 . 1.350(3) ?
C17 N3 . 1.464(3) ?

loop_
_geom_hbond_atom_site_label_D
_geom_hbond_atom_site_label_H
_geom_hbond_atom_site_label_A
_geom_hbond_site_symmetry_A
_geom_hbond_distance_DH
_geom_hbond_distance_HA
_geom_hbond_distance_DA
_geom_hbond_angle_DHA
_geom_hbond_publ_flag
N1 H1 N2 3_645 0.88 2.67 3.391(3) 140.6 ?
C7 H7 O1 3_655 1.00 2.61 3.521(3) 151.2 ?

loop_
_geom_torsion_atom_site_label_1
_geom_torsion_atom_site_label_2
_geom_torsion_atom_site_label_3
_geom_torsion_atom_site_label_4
_geom_torsion_site_symmetry_1
_geom_torsion_site_symmetry_2
_geom_torsion_site_symmetry_3
_geom_torsion_site_symmetry_4
_geom_torsion
_geom_torsion_publ_flag
C6 C1 C2 C3 . . . . -1.0(4) ?
C1 C2 C3 C4 . . . . -1.5(4) ?
C2 C3 C4 C5 . . . . 1.8(3) ?
C3 C4 C5 C6 . . . . 0.3(3) ?
C2 C1 C6 N1 . . . . -178.5(2) ?
C2 C1 C6 C5 . . . . 3.1(3) ?
C4 C5 C6 N1 . . . . 178.9(2) ?
C4 C5 C6 C1 . . . . -2.7(3) ?
N1 C7 C8 C9 . . . . 106.7(2) ?
C11 C7 C8 C9 . . . . -14.6(2) ?
C7 C8 C9 C10 . . . . -11.5(3) ?
C8 C9 C10 C16 . . . . 157.9(2) ?
C8 C9 C10 C11 . . . . 33.5(2) ?
C16 C10 C11 C12 . . . . 68.5(3) ?
C9 C10 C11 C12 . . . . -167.02(18) ?
C16 C10 C11 C7 . . . . -167.4(2) ?
C9 C10 C11 C7 . . . . -43.0(2) ?
N1 C7 C11 C12 . . . . 41.3(2) ?
C8 C7 C11 C12 . . . . 161.04(18) ?
N1 C7 C11 C10 . . . . -84.2(2) ?
C8 C7 C11 C10 . . . . 35.5(2) ?
C10 C11 C12 O1 . . . . 20.5(3) ?
C7 C11 C12 O1 . . . . -98.7(2) ?
C10 C11 C12 C13 . . . . -162.29(19) ?
C7 C11 C12 C13 . . . . 78.5(2) ?
O1 C12 C13 N2 . . . . -173.0(2) ?
C11 C12 C13 N2 . . . . 9.8(3) ?
O1 C12 C13 N3 . . . . 11.9(3) ?
C11 C12 C13 N3 . . . . -165.32(19) ?
N2 C14 C15 N3 . . . . -1.1(3) ?
C1 C6 N1 C7 . . . . 155.3(2) ?
C5 C6 N1 C7 . . . . -26.3(3) ?
C8 C7 N1 C6 . . . . 162.42(18) ?
C11 C7 N1 C6 . . . . -82.9(2) ?
N3 C13 N2 C14 . . . . 0.3(2) ?
C12 C13 N2 C14 . . . . -175.3(2) ?
C15 C14 N2 C13 . . . . 0.5(3) ?
C14 C15 N3 C13 . . . . 1.2(2) ?
C14 C15 N3 C17 . . . . 175.3(2) ?
N2 C13 N3 C15 . . . . -1.0(2) ?
C12 C13 N3 C15 . . . . 174.7(2) ?
N2 C13 N3 C17 . . . . -174.8(2) ?
C12 C13 N3 C17 . . . . 0.9(3) ?
